data_4344374
loop_
_publ_author_name
'Zalkin, A.'
'Ruben, H.'
'Templeton, D.H.'

_publ_section_title
;
 Structure of a new uranyl sulfate hydrate, alpha(U O2 S O4)2 (H2 O)7
;
_journal_name_full 'Inorganic Chemistry'
_journal_page_first 3701
_journal_page_last 3702
_journal_volume 17
_journal_year 1978
_chemical_formula_sum 'H14 O19 S2 U2'
_chemical_name_systematic '(U O2 S O4)2 (H2 O)7'
_space_group_IT_number 29
_symmetry_space_group_name_Hall 'P -2ac 2a'
_symmetry_space_group_name_H-M 'P 21 c a'
_cell_angle_alpha 90
_cell_angle_beta 90
_cell_angle_gamma 90
_cell_formula_units_Z 4
_cell_length_a 11.227
_cell_length_b 6.79
_cell_length_c 21.186
_cell_volume 1615.037
_citation_journal_id_ASTM INOCAJ
_cod_data_source_file Zalkin_INOCAJ_1978_916.cif
_cod_data_source_block H14O19S2U2
_cod_original_sg_symbol_Hall 'P 2c -2ac (z,y,-x)'
_cod_database_code 4344374

loop_
_symmetry_equiv_pos_as_xyz
x,y,z
x+1/2,-y,-z
x+1/2,y,-z+1/2
x,-y,z+1/2

loop_
_atom_site_label
_atom_site_type_symbol
_atom_site_fract_x
_atom_site_fract_y
_atom_site_fract_z
_atom_site_occupancy
_atom_site_U_iso_or_equiv
O4 O-2 0.326 0.705 0.2758 1 0.0
S2 S+6 0.2961 0.1933 0.1512 1 0.0
O19 O-2 0.248 0.725 0.4069 1 0.0
H7 H+1 -0.1522 -0.0499 -0.0155 1 0.0
H8 H+1 -0.1857 -0.0787 0.0458 1 0.0
H13 H+1 0.1952 0.7538 0.4414 1 0.0
O3 O-2 0.451 0.703 0.1239 1 0.0
O12 O-2 0.164 0.167 0.1467 1 0.0
O15 O-2 0.656 0.204 0.1869 1 0.0
O13 O-2 0.534 0.483 0.246 1 0.0
O17 O-2 0.556 0.892 0.2368 1 0.0
O16 O-2 -0.155 0.02 0.0223 1 0.0
O8 O-2 0.03 0.85 0.094 1 0.0
H5 H+1 0.7386 0.1982 0.1726 1 0.0
H3 H+1 -0.1889 0.4109 0.0021 1 0.0
O6 O-2 0.188 0.734 0.1604 1 0.0
O7 O-2 0.189 0.647 0.0492 1 0.0
O10 O-2 0.341 0.039 0.1947 1 0.0
O18 O-2 0.595 0.29 0.073 1 0.0
S1 S+6 0.1164 0.689 0.1033 1 0.0
H10 H+1 0.5901 0.9967 0.2199 1 0.0
H4 H+1 -0.1691 0.5349 0.0496 1 0.0
O11 O-2 0.352 0.19 0.0904 1 0.0
H6 H+1 0.636 0.2337 0.1481 1 0.0
H2 H+1 0.5749 0.3904 0.2263 1 0.0
H12 H+1 0.5154 0.2564 0.0777 1 0.0
H1 H+1 0.5376 0.4933 0.291 1 0.0
U2 U+6 0.38767 0.70137 0.20043 1 0.0
O9 O-2 0.318 0.382 0.1826 1 0.0
O1 O-2 -0.095 0.184 0.1451 1 0.0
H9 H+1 0.6006 0.8398 0.271 1 0.0
U1 U+6 0 0.19112 0.07967 1 0.0
H14 H+1 0.2741 0.7182 0.3629 1 0.0
O5 O-2 0.043 0.514 0.1194 1 0.0
O14 O-2 -0.126 0.439 0.0274 1 0.0
O2 O-2 0.089 0.189 0.0133 1 0.0
H11 H+1 0.6272 0.3111 0.0313 1 0.0
